data_7128904
loop_
_publ_author_name
'Zhou, Jiliang'
'Litle, Elishua D.'
'Gabba\"i, Fran\,cois P'

_publ_section_title
;
 Isolation and reactivity of a gold(I) hydroxytrifluoroborate complex
 stabilized by anion-\p<sup>+</sup> interactions.
;
_journal_issue 79
_journal_name_full 'Chemical communications (Cambridge, England)'
_journal_page_first 10154
_journal_page_last 10157
_journal_paper_doi 10.1039/d1cc04105c
_journal_volume 57
_journal_year 2021
_chemical_formula_moiety 'C40 H31 Au B F3 O3 P, 0.53(C6 H4 F2), 0.47(C6 H14), B F4'
_chemical_formula_sum 'C46 H39.7 Au B2 F8.06 O3 P'
_chemical_formula_weight 1043.17
_space_group_crystal_system monoclinic
_space_group_IT_number 15
_space_group_name_Hall '-C 2yc'
_space_group_name_H-M_alt 'C 1 2/c 1'
_atom_sites_solution_hydrogens mixed
_audit_creation_date 2021-04-09
_audit_creation_method
;
Olex2 1.2
(compiled 2018.05.29 svn.r3508 for OlexSys, GUI svn.r5506)
;
_audit_update_record
;
2021-04-09 deposited with the CCDC.	2021-08-27 downloaded from the CCDC.
;
_cell_angle_alpha 90
_cell_angle_beta 97.643(4)
_cell_angle_gamma 90
_cell_formula_units_Z 8
_cell_length_a 30.170(3)
_cell_length_b 10.7619(10)
_cell_length_c 25.281(3)
_cell_measurement_reflns_used 9885
_cell_measurement_temperature 110(2)
_cell_measurement_theta_max 29.95
_cell_measurement_theta_min 2.64
_cell_volume 8135.5(15)
_computing_cell_refinement 'SAINT V8.38A (?, 2016)'
_computing_data_reduction 'SAINT V8.38A (?, 2016)'
_computing_molecular_graphics 'Olex2 (Dolomanov et al., 2009)'
_computing_publication_material 'Olex2 (Dolomanov et al., 2009)'
_computing_structure_refinement 'XL (Sheldrick, 2008)'
_diffrn_ambient_temperature 110.0
_diffrn_measured_fraction_theta_full 1.000
_diffrn_measured_fraction_theta_max 1.000
_diffrn_measurement_device_type 'Bruker APEX-II CCD'
_diffrn_measurement_method '\f and \w scans'
_diffrn_radiation_type MoK\a
_diffrn_radiation_wavelength 0.71073
_diffrn_reflns_av_R_equivalents 0.0601
_diffrn_reflns_av_unetI/netI 0.0325
_diffrn_reflns_Laue_measured_fraction_full 1.000
_diffrn_reflns_Laue_measured_fraction_max 1.000
_diffrn_reflns_limit_h_max 40
_diffrn_reflns_limit_h_min -40
_diffrn_reflns_limit_k_max 14
_diffrn_reflns_limit_k_min -14
_diffrn_reflns_limit_l_max 34
_diffrn_reflns_limit_l_min -34
_diffrn_reflns_number 117359
_diffrn_reflns_point_group_measured_fraction_full 1.000
_diffrn_reflns_point_group_measured_fraction_max 1.000
_diffrn_reflns_theta_full 25.242
_diffrn_reflns_theta_max 28.699
_diffrn_reflns_theta_min 1.977
_diffrn_standards_number 0
_exptl_absorpt_coefficient_mu 3.736
_exptl_absorpt_correction_T_max 0.4935
_exptl_absorpt_correction_T_min 0.3155
_exptl_absorpt_correction_type multi-scan
_exptl_absorpt_process_details
;
SADABS-2016/2 (Bruker,2016/2) was used for absorption correction.
wR2(int) was 0.1088 before and 0.0589 after correction.
The Ratio of minimum to maximum transmission is 0.6393.
The \l/2 correction factor is Not present.
;
_exptl_crystal_colour yellow
_exptl_crystal_density_diffrn 1.703
_exptl_crystal_description plate
_exptl_crystal_F_000 4130
_exptl_crystal_size_max 0.38
_exptl_crystal_size_mid 0.13
_exptl_crystal_size_min 0.04
_refine_diff_density_max 2.038
_refine_diff_density_min -1.978
_refine_diff_density_rms 0.147
_refine_ls_extinction_method none
_refine_ls_goodness_of_fit_ref 1.160
_refine_ls_hydrogen_treatment mixed
_refine_ls_matrix_type full
_refine_ls_number_parameters 608
_refine_ls_number_reflns 10526
_refine_ls_number_restraints 165
_refine_ls_restrained_S_all 1.227
_refine_ls_R_factor_all 0.0604
_refine_ls_R_factor_gt 0.0491
_refine_ls_shift/su_max 0.003
_refine_ls_shift/su_mean 0.000
_refine_ls_structure_factor_coef Fsqd
_refine_ls_weighting_details 'w=1/[\s^2^(Fo^2^)+(0.0385P)^2^+95.0255P] where P=(Fo^2^+2Fc^2^)/3'
_refine_ls_weighting_scheme calc
_refine_ls_wR_factor_gt 0.1127
_refine_ls_wR_factor_ref 0.1171
_reflns_Friedel_coverage 0.000
_reflns_number_gt 8948
_reflns_number_total 10526
_reflns_threshold_expression 'I > 2\s(I)'
_cod_data_source_file d1cc04105c2.cif
_cod_data_source_block 5-BF4
_cod_depositor_comments 'Adding full bibliography for 7128901--7128904.cif.'
_cod_original_cell_volume 8135.4(13)
_cod_original_formula_sum 'C46 H39.70 Au B2 F8.06 O3 P'
_cod_database_code 7128904
_shelxl_version_number 2014-3
_shelx_space_group_comment
;
The symmetry employed for this shelxl refinement is uniquely defined
by the following loop, which should always be used as a source of
symmetry information in preference to the above space-group names.
They are only intended as comments.
;
_olex2_refinement_description
;
1. Fixed Uiso
 At 1.2 times of:
  All C(H) groups, All C(H,H) groups
 At 1.5 times of:
  All C(H,H,H) groups, All O(H) groups
2. Restrained distances
 O3-H3
 0.87 with sigma of 0.01
 B1-H3
 1.941327 with sigma of 0.02
 Au1-H3
 2.68079 with sigma of 0.02
 C7S-C8S \\sim C8S-C9S
 with sigma of 0.005
 C9S-C10S \\sim C8S-C9S
 with sigma of 0.005
 C9S-C10S \\sim C10S-C11S
 with sigma of 0.005
 C10S-C11S \\sim C11S-C12S
 with sigma of 0.005
 C1S-F1S \\sim C2S-F2S
 with sigma of 0.005
 C6S-F1S \\sim C3S-F2S
 with sigma of 0.005
3. Restrained planarity
 F1S, F2S, C1S, C2S, C3S, C4S, C5S, C6S
 with sigma of 0.1
4. Rigid bond restraints
 F1S, F2S, C1S, C2S, C3S, C4S, C5S, C6S
 with sigma for 1-2 distances of 0.005 and sigma for 1-3 distances of 0.005
 F4, F5, F6, F7, B2
 with sigma for 1-2 distances of 0.003 and sigma for 1-3 distances of 0.003
 C7S, C8S, C9S, C10S, C11S, C12S
 with sigma for 1-2 distances of 0.003 and sigma for 1-3 distances of 0.003
5. Uiso/Uaniso restraints and constraints
F1S \\sim F2S \\sim C1S \\sim C2S \\sim C3S \\sim C4S \\sim C5S \\sim C6S:
within 2A with sigma of 0.005 and sigma for terminal atoms of 0.01
F4 \\sim F5 \\sim F6 \\sim F7 \\sim B2: within 2A with sigma of 0.005 and sigma
for terminal atoms of 0.01
C7S \\sim C8S \\sim C9S \\sim C10S \\sim C11S \\sim C12S: within 2A with sigma
of 0.005 and sigma for terminal atoms of 0.01
Uanis(C7S) \\sim Ueq: with sigma of 0.005 and sigma for terminal atoms of 0.01
6. Others
 Fixed Sof: F1S(0.53) F2S(0.53) C1S(0.53) C2S(0.53) C3S(0.53) H3S(0.53)
 C4S(0.53) H4S(0.53) C5S(0.53) H5S(0.53) C6S(0.53) H6S(0.53) C7S(0.47)
 H7SA(0.47) H7SB(0.47) H7SC(0.47) C8S(0.47) H8SA(0.47) H8SB(0.47) C9S(0.47)
 H9SA(0.47) H9SB(0.47) C10S(0.47) H10A(0.47) H10B(0.47) C11S(0.47) H11A(0.47)
 H11B(0.47) C12S(0.47) H12A(0.47) H12B(0.47) H12C(0.47)
7.a Secondary CH2 refined with riding coordinates:
 C8S(H8SA,H8SB), C9S(H9SA,H9SB), C10S(H10A,H10B), C11S(H11A,H11B)
7.b Aromatic/amide H refined with riding coordinates:
 C13(H13), C34(H34), C3(H3A), C2(H2), C4(H4), C11(H11), C18(H18), C27(H27),
 C19(H19), C12(H12), C33(H33), C31(H31), C36(H36), C39(H39), C38(H38), C37(H37),
  C30(H30), C26(H26), C20(H20), C21(H21), C25(H25), C24(H24), C40(H40),
 C32(H32), C3S(H3S), C4S(H4S), C5S(H5S), C6S(H6S)
7.c Fitted hexagon refined as free rotating group:
 C1S(C2S,C3S,C4S,C5S,C6S)
7.d Idealised Me refined as rotating group:
 C8(H8A,H8B,H8C), C9(H9A,H9B,H9C), C7S(H7SA,H7SB,H7SC), C12S(H12A,H12B,H12C)
;
_olex2_submission_special_instructions 'No special instructions were received'

loop_
_space_group_symop_operation_xyz
'x, y, z'
'-x, y, -z+1/2'
'x+1/2, y+1/2, z'
'-x+1/2, y+1/2, -z+1/2'
'-x, -y, -z'
'x, -y, z-1/2'
'-x+1/2, -y+1/2, -z'
'x+1/2, -y+1/2, z-1/2'

loop_
_atom_site_label
_atom_site_type_symbol
_atom_site_fract_x
_atom_site_fract_y
_atom_site_fract_z
_atom_site_U_iso_or_equiv
_atom_site_adp_type
_atom_site_occupancy
_atom_site_site_symmetry_order
_atom_site_calc_flag
_atom_site_refinement_flags_posn
_atom_site_refinement_flags_adp
_atom_site_refinement_flags_occupancy
_atom_site_disorder_assembly
_atom_site_disorder_group
Au1 Au 0.39179(2) 0.48028(2) 0.51855(2) 0.02517(7) Uani 1 1 d D . . . .
P1 P 0.43460(4) 0.52429(12) 0.59351(5) 0.0200(2) Uani 1 1 d . . . . .
F1 F 0.36225(13) 0.2422(4) 0.40333(16) 0.0509(10) Uani 1 1 d . . . . .
F2 F 0.33404(12) 0.2539(3) 0.48234(13) 0.0371(8) Uani 1 1 d . . . . .
F3 F 0.29431(11) 0.3285(3) 0.40632(14) 0.0377(8) Uani 1 1 d . . . . .
O1 O 0.38540(10) 0.7606(3) 0.58198(13) 0.0172(6) Uani 1 1 d . . . . .
O2 O 0.26213(14) 0.5002(4) 0.65245(17) 0.0364(10) Uani 1 1 d . . . . .
O3 O 0.35683(15) 0.4351(4) 0.44580(16) 0.0367(10) Uani 1 1 d D . . . .
H3 H 0.354(2) 0.479(3) 0.4167(9) 0.055 Uiso 1 1 d DR . . . .
C6 C 0.43054(15) 0.7802(4) 0.57944(18) 0.0180(9) Uani 1 1 d . . . . .
C1 C 0.45856(14) 0.6773(4) 0.58995(18) 0.0177(9) Uani 1 1 d . . . . .
C14 C 0.32272(15) 0.8437(4) 0.61781(18) 0.0182(9) Uani 1 1 d . . . . .
C5 C 0.44617(15) 0.8959(4) 0.56655(19) 0.0188(9) Uani 1 1 d . . . . .
C15 C 0.36095(14) 0.8643(4) 0.59267(18) 0.0179(9) Uani 1 1 d . . . . .
C16 C 0.30589(14) 0.7190(5) 0.62965(19) 0.0204(9) Uani 1 1 d . . . . .
C13 C 0.29809(16) 0.9464(5) 0.63060(19) 0.0226(10) Uani 1 1 d . . . . .
H13 H 0.2726 0.9348 0.6484 0.027 Uiso 1 1 calc R . . . .
C34 C 0.49985(17) 0.3796(5) 0.5572(2) 0.0265(11) Uani 1 1 d . . . . .
H34 H 0.4873 0.4083 0.5229 0.032 Uiso 1 1 calc R . . . .
C3 C 0.52109(17) 0.8111(5) 0.5802(2) 0.0305(12) Uani 1 1 d . . . . .
H3A H 0.5524 0.8229 0.5816 0.037 Uiso 1 1 calc R . . . .
C8 C 0.39441(17) 0.9666(5) 0.4872(2) 0.0245(10) Uani 1 1 d . . . . .
H8A H 0.4193 0.9672 0.4660 0.037 Uiso 1 1 calc GR . . . .
H8B H 0.3725 1.0298 0.4735 0.037 Uiso 1 1 calc GR . . . .
H8C H 0.3802 0.8845 0.4848 0.037 Uiso 1 1 calc GR . . . .
C2 C 0.50445(15) 0.6948(5) 0.5902(2) 0.0242(10) Uani 1 1 d . . . . .
H2 H 0.5243 0.6266 0.5973 0.029 Uiso 1 1 calc R . . . .
C9 C 0.43236(18) 1.1255(5) 0.5504(2) 0.0282(11) Uani 1 1 d . . . . .
H9A H 0.4433 1.1449 0.5877 0.042 Uiso 1 1 calc GR . . . .
H9B H 0.4094 1.1860 0.5366 0.042 Uiso 1 1 calc GR . . . .
H9C H 0.4572 1.1294 0.5292 0.042 Uiso 1 1 calc GR . . . .
C10 C 0.37313(15) 0.9826(5) 0.57872(19) 0.0195(9) Uani 1 1 d . . . . .
C7 C 0.41236(16) 0.9955(4) 0.5468(2) 0.0206(9) Uani 1 1 d . . . . .
C4 C 0.49236(16) 0.9102(5) 0.5683(2) 0.0265(11) Uani 1 1 d . . . . .
H4 H 0.5042 0.9893 0.5612 0.032 Uiso 1 1 calc R . . . .
C11 C 0.34732(16) 1.0832(4) 0.5913(2) 0.0225(10) Uani 1 1 d . . . . .
H11 H 0.3551 1.1649 0.5818 0.027 Uiso 1 1 calc R . . . .
C18 C 0.29322(16) 0.6544(5) 0.5340(2) 0.0271(11) Uani 1 1 d . . . . .
H18 H 0.3068 0.7280 0.5230 0.032 Uiso 1 1 calc R . . . .
C22 C 0.26898(18) 0.5249(6) 0.6019(2) 0.0320(11) Uani 1 1 d . . . . .
C28 C 0.29997(16) 0.6885(5) 0.6826(2) 0.0231(10) Uani 1 1 d . . . . .
C27 C 0.31581(17) 0.7632(5) 0.7277(2) 0.0273(11) Uani 1 1 d . . . . .
H27 H 0.3324 0.8367 0.7233 0.033 Uiso 1 1 calc R . . . .
C19 C 0.27636(18) 0.5693(6) 0.4965(2) 0.0348(13) Uani 1 1 d . . . . .
H19 H 0.2784 0.5842 0.4599 0.042 Uiso 1 1 calc R . . . .
C12 C 0.31045(16) 1.0644(5) 0.6177(2) 0.0247(10) Uani 1 1 d . . . . .
H12 H 0.2935 1.1337 0.6269 0.030 Uiso 1 1 calc R . . . .
C33 C 0.53623(17) 0.2987(5) 0.5620(3) 0.0335(13) Uani 1 1 d . . . . .
H33 H 0.5489 0.2738 0.5312 0.040 Uiso 1 1 calc R . . . .
C29 C 0.48172(16) 0.4188(4) 0.6024(2) 0.0235(10) Uani 1 1 d . . . . .
C35 C 0.40994(19) 0.5135(6) 0.6543(2) 0.0352(13) Uani 1 1 d . . . . .
C17 C 0.29078(15) 0.6349(5) 0.5888(2) 0.0234(10) Uani 1 1 d . . . . .
C31 C 0.5354(2) 0.2917(7) 0.6565(3) 0.0529(19) Uani 1 1 d . . . . .
H31 H 0.5472 0.2605 0.6906 0.063 Uiso 1 1 calc R . . . .
C36 C 0.3774(2) 0.4200(6) 0.6573(3) 0.053(2) Uani 1 1 d . . . . .
H36 H 0.3663 0.3729 0.6266 0.063 Uiso 1 1 calc R . . . .
C39 C 0.4104(3) 0.5596(11) 0.7474(3) 0.082(4) Uani 1 1 d . . . . .
H39 H 0.4211 0.6061 0.7784 0.099 Uiso 1 1 calc R . . . .
C38 C 0.3787(4) 0.4653(13) 0.7498(5) 0.100(5) Uani 1 1 d . . . . .
H38 H 0.3685 0.4475 0.7829 0.120 Uiso 1 1 calc R . . . .
C37 C 0.3621(3) 0.3983(10) 0.7057(5) 0.084(4) Uani 1 1 d . . . . .
H37 H 0.3399 0.3366 0.7083 0.101 Uiso 1 1 calc R . . . .
C30 C 0.4998(2) 0.3739(6) 0.6517(3) 0.0410(15) Uani 1 1 d . . . . .
H30 H 0.4878 0.3997 0.6828 0.049 Uiso 1 1 calc R . . . .
C26 C 0.3070(2) 0.7287(6) 0.7773(2) 0.0346(13) Uani 1 1 d . . . . .
H26 H 0.3173 0.7792 0.8072 0.042 Uiso 1 1 calc R . . . .
C20 C 0.2560(2) 0.4595(6) 0.5119(3) 0.0437(16) Uani 1 1 d . . . . .
H20 H 0.2450 0.4005 0.4854 0.052 Uiso 1 1 calc R . . . .
C21 C 0.2520(2) 0.4363(6) 0.5637(3) 0.0400(14) Uani 1 1 d . . . . .
H21 H 0.2381 0.3624 0.5739 0.048 Uiso 1 1 calc R . . . .
C23 C 0.27661(19) 0.5791(5) 0.6923(2) 0.0322(12) Uani 1 1 d . . . . .
C25 C 0.2831(2) 0.6201(7) 0.7845(3) 0.0427(15) Uani 1 1 d . . . . .
H25 H 0.2776 0.5975 0.8194 0.051 Uiso 1 1 calc R . . . .
C24 C 0.2674(2) 0.5462(7) 0.7425(3) 0.0428(15) Uani 1 1 d . . . . .
H24 H 0.2506 0.4736 0.7476 0.051 Uiso 1 1 calc R . . . .
C40 C 0.4261(2) 0.5843(8) 0.6986(2) 0.0508(19) Uani 1 1 d . . . . .
H40 H 0.4474 0.6482 0.6960 0.061 Uiso 1 1 calc R . . . .
C32 C 0.55373(19) 0.2549(6) 0.6116(3) 0.0432(16) Uani 1 1 d . . . . .
H32 H 0.5784 0.1993 0.6151 0.052 Uiso 1 1 calc R . . . .
B1 B 0.3367(2) 0.3120(6) 0.4339(3) 0.0289(12) Uani 1 1 d D . . . .
F1S F 0.4647(3) 0.9799(11) 0.6922(4) 0.087(3) Uani 0.53 1 d D U P A -1
F2S F 0.4194(5) 1.1531(11) 0.6951(5) 0.123(3) Uani 0.53 1 d D U P A -1
C1S C 0.4402(3) 0.9731(7) 0.7286(3) 0.073(2) Uani 0.53 1 d D U P A -1
C2S C 0.4100(3) 1.0710(7) 0.7269(3) 0.075(2) Uani 0.53 1 d DG U P A -1
C3S C 0.3803(3) 1.0782(8) 0.7644(4) 0.065(2) Uani 0.53 1 d DG U P A -1
H3S H 0.3596 1.1451 0.7632 0.078 Uiso 0.53 1 calc R . P A -1
C4S C 0.3808(3) 0.9874(9) 0.8036(3) 0.063(2) Uani 0.53 1 d G U P A -1
H4S H 0.3605 0.9924 0.8292 0.076 Uiso 0.53 1 calc R . P A -1
C5S C 0.4110(4) 0.8895(8) 0.8053(3) 0.064(2) Uani 0.53 1 d G U P A -1
H5S H 0.4113 0.8275 0.8321 0.077 Uiso 0.53 1 calc R . P A -1
C6S C 0.4407(3) 0.8823(7) 0.7678(3) 0.066(2) Uani 0.53 1 d DG U P A -1
H6S H 0.4613 0.8154 0.7690 0.079 Uiso 0.53 1 calc R . P A -1
C7S C 0.4486(4) 1.1192(13) 0.7083(5) 0.037(2) Uani 0.47 1 d D U P B -2
H7SA H 0.4428 1.1084 0.6695 0.055 Uiso 0.47 1 calc GR . P B -2
H7SB H 0.4749 1.0704 0.7226 0.055 Uiso 0.47 1 calc GR . P B -2
H7SC H 0.4541 1.2072 0.7166 0.055 Uiso 0.47 1 calc GR . P B -2
C8S C 0.4017(5) 1.0679(15) 0.7374(6) 0.054(2) Uani 0.47 1 d D U P B -2
H8SA H 0.3800 1.0298 0.7093 0.065 Uiso 0.47 1 calc R . P B -2
H8SB H 0.3871 1.1409 0.7515 0.065 Uiso 0.47 1 calc R . P B -2
C9S C 0.4147(5) 0.9594(12) 0.7895(6) 0.052(2) Uani 0.47 1 d D U P B -2
H9SA H 0.4382 0.9848 0.8187 0.063 Uiso 0.47 1 calc R . P B -2
H9SB H 0.3889 0.9183 0.8026 0.063 Uiso 0.47 1 calc R . P B -2
C10S C 0.4338(6) 0.8912(16) 0.7332(7) 0.074(3) Uani 0.47 1 d D U P B -2
H10A H 0.4530 0.9467 0.7148 0.089 Uiso 0.47 1 calc R . P B -2
H10B H 0.4096 0.8546 0.7076 0.089 Uiso 0.47 1 calc R . P B -2
C11S C 0.4641(5) 0.7804(17) 0.7752(9) 0.081(3) Uani 0.47 1 d D U P B -2
H11A H 0.4626 0.7968 0.8135 0.097 Uiso 0.47 1 calc R . P B -2
H11B H 0.4543 0.6943 0.7662 0.097 Uiso 0.47 1 calc R . P B -2
C12S C 0.5175(6) 0.812(2) 0.7572(10) 0.098(5) Uani 0.47 1 d D U P B -2
H12A H 0.5185 0.7863 0.7202 0.147 Uiso 0.47 1 calc GR . P B -2
H12B H 0.5403 0.7669 0.7809 0.147 Uiso 0.47 1 calc GR . P B -2
H12C H 0.5235 0.9018 0.7605 0.147 Uiso 0.47 1 calc GR . P B -2
F4 F 0.34940(15) 0.6136(4) 0.37303(18) 0.0584(11) Uani 1 1 d . U . . .
F5 F 0.2957(2) 0.7412(9) 0.3980(3) 0.131(2) Uani 1 1 d . U . . .
F6 F 0.2923(2) 0.6904(6) 0.3148(2) 0.0967(17) Uani 1 1 d . U . . .
F7 F 0.3442(2) 0.8097(6) 0.3487(5) 0.161(3) Uani 1 1 d . U . . .
B2 B 0.3209(3) 0.7134(9) 0.3602(5) 0.0606(15) Uani 1 1 d . U . . .

loop_
_atom_site_aniso_label
_atom_site_aniso_U_11
_atom_site_aniso_U_22
_atom_site_aniso_U_33
_atom_site_aniso_U_23
_atom_site_aniso_U_13
_atom_site_aniso_U_12
Au1 0.02221(10) 0.02002(10) 0.03144(11) 0.00148(8) -0.00328(7) -0.00062(7)
P1 0.0159(5) 0.0187(5) 0.0253(6) 0.0028(5) 0.0027(4) 0.0016(4)
F1 0.047(2) 0.055(2) 0.051(2) -0.0085(19) 0.0059(18) 0.0174(18)
F2 0.044(2) 0.0305(18) 0.0334(17) 0.0045(14) -0.0059(15) -0.0039(14)
F3 0.0269(16) 0.044(2) 0.0393(19) 0.0072(15) -0.0052(14) -0.0017(14)
O1 0.0124(14) 0.0133(15) 0.0263(17) 0.0003(12) 0.0046(12) -0.0002(11)
O2 0.038(2) 0.032(2) 0.041(2) -0.0010(17) 0.0097(18) -0.0168(17)
O3 0.049(2) 0.026(2) 0.030(2) 0.0064(16) -0.0133(18) -0.0133(18)
C6 0.015(2) 0.018(2) 0.021(2) -0.0019(17) 0.0043(17) -0.0025(16)
C1 0.015(2) 0.019(2) 0.020(2) -0.0027(17) 0.0048(16) -0.0008(16)
C14 0.016(2) 0.022(2) 0.018(2) 0.0013(17) 0.0029(16) 0.0017(16)
C5 0.016(2) 0.016(2) 0.025(2) -0.0009(17) 0.0062(17) -0.0005(16)
C15 0.0138(19) 0.022(2) 0.018(2) -0.0016(17) 0.0018(16) 0.0034(16)
C16 0.0107(19) 0.029(3) 0.022(2) -0.0018(19) 0.0058(17) 0.0002(17)
C13 0.018(2) 0.028(3) 0.023(2) -0.0017(19) 0.0053(18) 0.0044(18)
C34 0.025(2) 0.016(2) 0.040(3) 0.002(2) 0.009(2) 0.0023(18)
C3 0.016(2) 0.031(3) 0.046(3) -0.002(2) 0.010(2) -0.0024(19)
C8 0.030(2) 0.019(2) 0.027(2) 0.0040(19) 0.010(2) 0.0036(19)
C2 0.014(2) 0.027(3) 0.032(3) -0.006(2) 0.0047(18) 0.0015(18)
C9 0.028(3) 0.017(2) 0.042(3) 0.000(2) 0.011(2) -0.0033(19)
C10 0.017(2) 0.021(2) 0.021(2) -0.0017(18) 0.0041(17) 0.0023(17)
C7 0.023(2) 0.015(2) 0.025(2) 0.0020(17) 0.0088(18) -0.0039(16)
C4 0.020(2) 0.020(2) 0.041(3) -0.001(2) 0.013(2) -0.0035(18)
C11 0.024(2) 0.016(2) 0.027(2) -0.0012(18) 0.0040(19) 0.0046(17)
C18 0.017(2) 0.038(3) 0.026(3) -0.004(2) 0.0015(19) 0.003(2)
C22 0.023(2) 0.033(3) 0.039(3) -0.004(2) 0.004(2) -0.003(2)
C28 0.020(2) 0.026(3) 0.025(2) 0.0021(19) 0.0075(18) -0.0018(18)
C27 0.027(2) 0.034(3) 0.023(2) 0.001(2) 0.008(2) 0.000(2)
C19 0.027(3) 0.048(4) 0.027(3) -0.010(2) -0.006(2) 0.007(2)
C12 0.023(2) 0.025(2) 0.026(2) -0.004(2) 0.0045(19) 0.0075(19)
C33 0.021(2) 0.025(3) 0.056(4) -0.003(2) 0.012(2) 0.001(2)
C29 0.020(2) 0.016(2) 0.033(3) 0.0010(19) -0.0010(19) 0.0030(17)
C35 0.033(3) 0.042(3) 0.033(3) 0.019(3) 0.015(2) 0.018(2)
C17 0.013(2) 0.029(3) 0.028(3) -0.002(2) 0.0024(18) 0.0006(17)
C31 0.050(4) 0.052(4) 0.049(4) -0.005(3) -0.021(3) 0.027(3)
C36 0.052(4) 0.035(4) 0.079(5) 0.028(3) 0.037(4) 0.013(3)
C39 0.087(7) 0.131(9) 0.034(4) 0.021(5) 0.026(4) 0.066(7)
C38 0.106(8) 0.129(10) 0.082(7) 0.077(7) 0.075(7) 0.074(8)
C37 0.084(7) 0.075(6) 0.110(8) 0.061(6) 0.068(7) 0.035(5)
C30 0.047(4) 0.039(3) 0.034(3) -0.005(3) -0.009(3) 0.023(3)
C26 0.037(3) 0.044(3) 0.024(3) 0.002(2) 0.009(2) 0.003(3)
C20 0.031(3) 0.046(4) 0.049(4) -0.021(3) -0.009(3) 0.002(3)
C21 0.032(3) 0.035(3) 0.052(4) -0.011(3) 0.000(3) -0.011(2)
C23 0.030(3) 0.029(3) 0.040(3) 0.002(2) 0.014(2) -0.008(2)
C25 0.046(4) 0.054(4) 0.032(3) 0.012(3) 0.017(3) -0.002(3)
C24 0.047(4) 0.046(4) 0.038(3) 0.008(3) 0.019(3) -0.010(3)
C40 0.048(4) 0.077(5) 0.028(3) 0.006(3) 0.007(3) 0.030(4)
C32 0.024(3) 0.033(3) 0.068(4) -0.011(3) -0.007(3) 0.011(2)
B1 0.028(3) 0.028(3) 0.028(3) -0.001(2) -0.004(2) 0.001(2)
F1S 0.094(6) 0.104(7) 0.062(5) 0.001(5) 0.007(4) -0.014(5)
F2S 0.193(9) 0.088(6) 0.096(7) 0.002(5) 0.045(7) -0.028(6)
C1S 0.098(5) 0.071(5) 0.046(4) -0.021(4) 0.001(4) -0.023(4)
C2S 0.108(6) 0.065(5) 0.049(4) -0.015(4) 0.001(4) -0.020(4)
C3S 0.098(6) 0.052(5) 0.042(4) -0.022(3) -0.006(4) -0.023(4)
C4S 0.092(6) 0.052(5) 0.042(4) -0.023(4) -0.009(4) -0.026(4)
C5S 0.086(6) 0.059(5) 0.041(4) -0.019(4) -0.014(4) -0.023(4)
C6S 0.089(6) 0.064(5) 0.039(4) -0.021(4) -0.013(4) -0.021(4)
C7S 0.033(4) 0.043(5) 0.027(5) 0.000(4) -0.020(4) 0.016(4)
C8S 0.046(5) 0.042(5) 0.068(6) 0.005(4) -0.017(4) -0.009(4)
C9S 0.050(5) 0.031(5) 0.070(6) 0.003(4) -0.017(4) -0.016(4)
C10S 0.075(6) 0.047(5) 0.095(7) -0.013(5) -0.008(5) -0.005(4)
C11S 0.079(7) 0.047(6) 0.107(8) -0.014(5) -0.016(6) -0.001(5)
C12S 0.074(6) 0.062(9) 0.146(12) 0.006(9) -0.025(8) -0.011(6)
F4 0.063(2) 0.055(2) 0.060(3) 0.018(2) 0.0178(19) 0.0152(19)
F5 0.101(4) 0.184(6) 0.108(4) -0.038(4) 0.013(3) 0.073(4)
F6 0.086(3) 0.099(4) 0.097(3) -0.020(3) -0.021(3) 0.035(3)
F7 0.064(3) 0.077(3) 0.327(8) 0.082(5) -0.025(4) -0.013(3)
B2 0.034(3) 0.055(3) 0.092(4) 0.003(3) 0.005(2) 0.007(2)

loop_
_atom_type_symbol
_atom_type_description
_atom_type_scat_dispersion_real
_atom_type_scat_dispersion_imag
_atom_type_scat_source
C C 0.0033 0.0016 'International Tables Vol C Tables 4.2.6.8 and 6.1.1.4'
H H 0.0000 0.0000 'International Tables Vol C Tables 4.2.6.8 and 6.1.1.4'
Au Au -2.0133 8.8022 'International Tables Vol C Tables 4.2.6.8 and 6.1.1.4'
B B 0.0013 0.0007 'International Tables Vol C Tables 4.2.6.8 and 6.1.1.4'
F F 0.0171 0.0103 'International Tables Vol C Tables 4.2.6.8 and 6.1.1.4'
O O 0.0106 0.0060 'International Tables Vol C Tables 4.2.6.8 and 6.1.1.4'
P P 0.1023 0.0942 'International Tables Vol C Tables 4.2.6.8 and 6.1.1.4'

loop_
_geom_angle_atom_site_label_1
_geom_angle_atom_site_label_2
_geom_angle_atom_site_label_3
_geom_angle
_geom_angle_site_symmetry_1
_geom_angle_site_symmetry_3
_geom_angle_publ_flag
O3 Au1 P1 174.97(14) . . ?
C1 P1 Au1 110.28(16) . . ?
C1 P1 C29 105.4(2) . . ?
C29 P1 Au1 109.49(17) . . ?
C35 P1 Au1 117.4(2) . . ?
C35 P1 C1 108.4(3) . . ?
C35 P1 C29 105.1(2) . . ?
C15 O1 C6 115.9(3) . . ?
C23 O2 C22 120.6(4) . . ?
Au1 O3 H3 127.1(15) . . ?
B1 O3 Au1 123.0(3) . . ?
B1 O3 H3 109.4(15) . . ?
O1 C6 C1 116.3(4) . . ?
C5 C6 O1 121.0(4) . . ?
C5 C6 C1 122.7(4) . . ?
C6 C1 P1 119.8(3) . . ?
C2 C1 P1 121.7(4) . . ?
C2 C1 C6 117.9(4) . . ?
C15 C14 C16 124.0(4) . . ?
C13 C14 C15 118.3(4) . . ?
C13 C14 C16 117.7(4) . . ?
C6 C5 C7 118.5(4) . . ?
C6 C5 C4 117.4(4) . . ?
C4 C5 C7 123.8(4) . . ?
O1 C15 C14 116.8(4) . . ?
C10 C15 O1 121.7(4) . . ?
C10 C15 C14 121.5(4) . . ?
C28 C16 C14 119.5(4) . . ?
C17 C16 C14 121.5(4) . . ?
C17 C16 C28 118.6(5) . . ?
C14 C13 H13 119.8 . . ?
C12 C13 C14 120.5(4) . . ?
C12 C13 H13 119.8 . . ?
C33 C34 H34 119.8 . . ?
C33 C34 C29 120.5(5) . . ?
C29 C34 H34 119.8 . . ?
C2 C3 H3A 119.8 . . ?
C4 C3 H3A 119.8 . . ?
C4 C3 C2 120.3(5) . . ?
H8A C8 H8B 109.5 . . ?
H8A C8 H8C 109.5 . . ?
H8B C8 H8C 109.5 . . ?
C7 C8 H8A 109.5 . . ?
C7 C8 H8B 109.5 . . ?
C7 C8 H8C 109.5 . . ?
C1 C2 H2 119.9 . . ?
C3 C2 C1 120.3(5) . . ?
C3 C2 H2 119.9 . . ?
H9A C9 H9B 109.5 . . ?
H9A C9 H9C 109.5 . . ?
H9B C9 H9C 109.5 . . ?
C7 C9 H9A 109.5 . . ?
C7 C9 H9B 109.5 . . ?
C7 C9 H9C 109.5 . . ?
C15 C10 C7 118.0(4) . . ?
C15 C10 C11 118.7(4) . . ?
C11 C10 C7 123.1(4) . . ?
C5 C7 C8 107.9(4) . . ?
C5 C7 C9 112.7(4) . . ?
C5 C7 C10 107.3(4) . . ?
C9 C7 C8 108.9(4) . . ?
C9 C7 C10 112.5(4) . . ?
C10 C7 C8 107.3(4) . . ?
C5 C4 H4 119.5 . . ?
C3 C4 C5 121.1(5) . . ?
C3 C4 H4 119.5 . . ?
C10 C11 H11 119.8 . . ?
C12 C11 C10 120.4(5) . . ?
C12 C11 H11 119.8 . . ?
C19 C18 H18 119.4 . . ?
C19 C18 C17 121.1(6) . . ?
C17 C18 H18 119.4 . . ?
O2 C22 C17 121.5(5) . . ?
O2 C22 C21 115.5(5) . . ?
C21 C22 C17 123.0(6) . . ?
C16 C28 C27 123.8(5) . . ?
C23 C28 C16 119.2(5) . . ?
C23 C28 C27 117.1(5) . . ?
C28 C27 H27 120.2 . . ?
C26 C27 C28 119.7(5) . . ?
C26 C27 H27 120.2 . . ?
C18 C19 H19 119.8 . . ?
C18 C19 C20 120.4(6) . . ?
C20 C19 H19 119.8 . . ?
C13 C12 C11 120.6(5) . . ?
C13 C12 H12 119.7 . . ?
C11 C12 H12 119.7 . . ?
C34 C33 H33 120.2 . . ?
C32 C33 C34 119.7(6) . . ?
C32 C33 H33 120.2 . . ?
C34 C29 P1 118.4(4) . . ?
C30 C29 P1 122.8(4) . . ?
C30 C29 C34 118.8(5) . . ?
C36 C35 P1 117.4(5) . . ?
C40 C35 P1 120.9(5) . . ?
C40 C35 C36 121.3(6) . . ?
C16 C17 C18 124.9(5) . . ?
C16 C17 C22 118.8(5) . . ?
C18 C17 C22 116.2(5) . . ?
C30 C31 H31 119.9 . . ?
C30 C31 C32 120.2(6) . . ?
C32 C31 H31 119.9 . . ?
C35 C36 H36 120.6 . . ?
C37 C36 C35 118.9(9) . . ?
C37 C36 H36 120.6 . . ?
C38 C39 H39 120.4 . . ?
C38 C39 C40 119.1(10) . . ?
C40 C39 H39 120.4 . . ?
C39 C38 H38 119.1 . . ?
C37 C38 C39 121.8(8) . . ?
C37 C38 H38 119.1 . . ?
C36 C37 H37 119.9 . . ?
C38 C37 C36 120.1(10) . . ?
C38 C37 H37 119.9 . . ?
C29 C30 C31 120.8(6) . . ?
C29 C30 H30 119.6 . . ?
C31 C30 H30 119.6 . . ?
C27 C26 H26 119.5 . . ?
C27 C26 C25 120.9(6) . . ?
C25 C26 H26 119.5 . . ?
C19 C20 H20 119.3 . . ?
C21 C20 C19 121.3(6) . . ?
C21 C20 H20 119.3 . . ?
C22 C21 H21 121.1 . . ?
C20 C21 C22 117.9(6) . . ?
C20 C21 H21 121.1 . . ?
O2 C23 C28 121.2(5) . . ?
O2 C23 C24 116.2(5) . . ?
C24 C23 C28 122.6(6) . . ?
C26 C25 H25 119.4 . . ?
C24 C25 C26 121.2(6) . . ?
C24 C25 H25 119.4 . . ?
C23 C24 H24 120.8 . . ?
C25 C24 C23 118.5(6) . . ?
C25 C24 H24 120.8 . . ?
C35 C40 C39 118.7(9) . . ?
C35 C40 H40 120.6 . . ?
C39 C40 H40 120.6 . . ?
C33 C32 C31 120.1(5) . . ?
C33 C32 H32 120.0 . . ?
C31 C32 H32 120.0 . . ?
F1 B1 F2 110.5(5) . . ?
F1 B1 O3 110.9(5) . . ?
F2 B1 O3 107.3(5) . . ?
F3 B1 F1 109.5(5) . . ?
F3 B1 F2 110.2(5) . . ?
F3 B1 O3 108.4(5) . . ?
F1S C1S C2S 112.3(6) . . ?
F1S C1S C6S 127.7(6) . . ?
C2S C1S C6S 120.0 . . ?
F2S C2S C1S 110.5(6) . . ?
F2S C2S C3S 128.3(6) . . ?
C1S C2S C3S 120.0 . . ?
C2S C3S H3S 120.0 . . ?
C4S C3S C2S 120.0 . . ?
C4S C3S H3S 120.0 . . ?
C3S C4S H4S 120.0 . . ?
C5S C4S C3S 120.0 . . ?
C5S C4S H4S 120.0 . . ?
C4S C5S H5S 120.0 . . ?
C4S C5S C6S 120.0 . . ?
C6S C5S H5S 120.0 . . ?
C1S C6S H6S 120.0 . . ?
C5S C6S C1S 120.0 . . ?
C5S C6S H6S 120.0 . . ?
H7SA C7S H7SB 109.5 . . ?
H7SA C7S H7SC 109.5 . . ?
H7SB C7S H7SC 109.5 . . ?
C8S C7S H7SA 109.5 . . ?
C8S C7S H7SB 109.5 . . ?
C8S C7S H7SC 109.5 . . ?
C7S C8S H8SA 108.8 . . ?
C7S C8S H8SB 108.8 . . ?
C7S C8S C9S 114.0(10) . . ?
H8SA C8S H8SB 107.6 . . ?
C9S C8S H8SA 108.8 . . ?
C9S C8S H8SB 108.8 . . ?
C8S C9S H9SA 116.0 . . ?
C8S C9S H9SB 116.0 . . ?
H9SA C9S H9SB 113.0 . . ?
C10S C9S C8S 74.8(10) . . ?
C10S C9S H9SA 116.0 . . ?
C10S C9S H9SB 116.0 . . ?
C9S C10S H10A 113.7 . . ?
C9S C10S H10B 113.7 . . ?
C9S C10S C11S 89.7(13) . . ?
H10A C10S H10B 110.9 . . ?
C11S C10S H10A 113.7 . . ?
C11S C10S H10B 113.7 . . ?
C10S C11S H11A 112.3 . . ?
C10S C11S H11B 112.3 . . ?
H11A C11S H11B 109.9 . . ?
C12S C11S C10S 97.5(14) . . ?
C12S C11S H11A 112.3 . . ?
C12S C11S H11B 112.3 . . ?
C11S C12S H12A 109.5 . . ?
C11S C12S H12B 109.5 . . ?
C11S C12S H12C 109.5 . . ?
H12A C12S H12B 109.5 . . ?
H12A C12S H12C 109.5 . . ?
H12B C12S H12C 109.5 . . ?
F5 B2 F4 113.7(9) . . ?
F5 B2 F6 106.6(7) . . ?
F6 B2 F4 111.0(8) . . ?
F7 B2 F4 109.4(7) . . ?
F7 B2 F5 110.9(10) . . ?
F7 B2 F6 104.8(10) . . ?

loop_
_geom_bond_atom_site_label_1
_geom_bond_atom_site_label_2
_geom_bond_distance
_geom_bond_site_symmetry_2
_geom_bond_publ_flag
Au1 P1 2.1983(13) . ?
Au1 O3 2.053(4) . ?
P1 C1 1.806(5) . ?
P1 C29 1.810(5) . ?
P1 C35 1.799(6) . ?
F1 B1 1.385(7) . ?
F2 B1 1.386(7) . ?
F3 B1 1.384(7) . ?
O1 C6 1.388(5) . ?
O1 C15 1.385(5) . ?
O2 C22 1.347(7) . ?
O2 C23 1.345(7) . ?
O3 H3 0.870(9) . ?
O3 B1 1.472(7) . ?
C6 C1 1.397(6) . ?
C6 C5 1.385(6) . ?
C1 C2 1.396(6) . ?
C14 C15 1.407(6) . ?
C14 C16 1.479(7) . ?
C14 C13 1.394(6) . ?
C5 C7 1.518(7) . ?
C5 C4 1.397(6) . ?
C15 C10 1.384(7) . ?
C16 C28 1.413(7) . ?
C16 C17 1.404(7) . ?
C13 H13 0.9500 . ?
C13 C12 1.375(8) . ?
C34 H34 0.9500 . ?
C34 C33 1.394(7) . ?
C34 C29 1.396(7) . ?
C3 H3A 0.9500 . ?
C3 C2 1.385(7) . ?
C3 C4 1.381(7) . ?
C8 H8A 0.9800 . ?
C8 H8B 0.9800 . ?
C8 H8C 0.9800 . ?
C8 C7 1.563(7) . ?
C2 H2 0.9500 . ?
C9 H9A 0.9800 . ?
C9 H9B 0.9800 . ?
C9 H9C 0.9800 . ?
C9 C7 1.521(6) . ?
C10 C7 1.524(6) . ?
C10 C11 1.394(6) . ?
C4 H4 0.9500 . ?
C11 H11 0.9500 . ?
C11 C12 1.385(7) . ?
C18 H18 0.9500 . ?
C18 C19 1.366(8) . ?
C18 C17 1.413(7) . ?
C22 C17 1.415(8) . ?
C22 C21 1.406(8) . ?
C28 C27 1.425(7) . ?
C28 C23 1.409(7) . ?
C27 H27 0.9500 . ?
C27 C26 1.366(7) . ?
C19 H19 0.9500 . ?
C19 C20 1.410(10) . ?
C12 H12 0.9500 . ?
C33 H33 0.9500 . ?
C33 C32 1.377(9) . ?
C29 C30 1.381(8) . ?
C35 C36 1.414(10) . ?
C35 C40 1.388(10) . ?
C31 H31 0.9500 . ?
C31 C30 1.382(8) . ?
C31 C32 1.385(10) . ?
C36 H36 0.9500 . ?
C36 C37 1.386(11) . ?
C39 H39 0.9500 . ?
C39 C38 1.401(19) . ?
C39 C40 1.405(10) . ?
C38 H38 0.9500 . ?
C38 C37 1.365(18) . ?
C37 H37 0.9500 . ?
C30 H30 0.9500 . ?
C26 H26 0.9500 . ?
C26 C25 1.400(9) . ?
C20 H20 0.9500 . ?
C20 C21 1.355(10) . ?
C21 H21 0.9500 . ?
C23 C24 1.382(8) . ?
C25 H25 0.9500 . ?
C25 C24 1.359(10) . ?
C24 H24 0.9500 . ?
C40 H40 0.9500 . ?
C32 H32 0.9500 . ?
F1S C1S 1.257(11) . ?
F2S C2S 1.254(11) . ?
C1S C2S 1.3900 . ?
C1S C6S 1.3900 . ?
C2S C3S 1.3900 . ?
C3S H3S 0.9500 . ?
C3S C4S 1.3900 . ?
C4S H4S 0.9500 . ?
C4S C5S 1.3900 . ?
C5S H5S 0.9500 . ?
C5S C6S 1.3900 . ?
C6S H6S 0.9500 . ?
C7S H7SA 0.9800 . ?
C7S H7SB 0.9800 . ?
C7S H7SC 0.9800 . ?
C7S C8S 1.766(12) . ?
C8S H8SA 0.9900 . ?
C8S H8SB 0.9900 . ?
C8S C9S 1.766(12) . ?
C9S H9SA 0.9900 . ?
C9S H9SB 0.9900 . ?
C9S C10S 1.764(12) . ?
C10S H10A 0.9900 . ?
C10S H10B 0.9900 . ?
C10S C11S 1.768(12) . ?
C11S H11A 0.9900 . ?
C11S H11B 0.9900 . ?
C11S C12S 1.765(12) . ?
C12S H12A 0.9800 . ?
C12S H12B 0.9800 . ?
C12S H12C 0.9800 . ?
F4 B2 1.386(10) . ?
F5 B2 1.330(12) . ?
F6 B2 1.364(12) . ?
F7 B2 1.306(11) . ?
